data_4316800
loop_
_publ_author_name
'Sujit Sasmal'
'Susanta Hazra'
'Parimal Kundu'
'Samit Majumder'
'N\'uria Aliaga-Alcalde'
'Eliseo Ruiz'
'Sasankasekhar Mohanta'

_publ_section_title
;
 Magneto-Structural Correlation Studies and Theoretical Calculations of a
 Unique Family of Single End-to-End Azide-Bridged NiII4 Cyclic Clusters
;
_journal_name_full 'Inorganic Chemistry'
_journal_page_first 9517
_journal_page_last 9526
_journal_paper_doi 10.1021/ic101209m
_journal_volume 49
_journal_year 2010
_chemical_formula_sum 'C52 H68 N20 Ni4 O12'
_chemical_formula_weight 1400.10
_chemical_name_systematic
; 
 ? 
;
_space_group_IT_number 4
_symmetry_cell_setting monoclinic
_symmetry_space_group_name_Hall 'P 2yb'
_symmetry_space_group_name_H-M 'P 1 21 1'
_atom_sites_solution_hydrogens geom
_atom_sites_solution_primary direct
_atom_sites_solution_secondary difmap
_audit_creation_method SHELXL-97
_cell_angle_alpha 90.00
_cell_angle_beta 109.628(9)
_cell_angle_gamma 90.00
_cell_formula_units_Z 2
_cell_length_a 12.164(3)
_cell_length_b 21.065(5)
_cell_length_c 12.646(3)
_cell_measurement_temperature 296(2)
_cell_measurement_theta_max 22.70
_cell_measurement_theta_min 2.23
_cell_volume 3052.1(13)
_computing_cell_refinement 'Bruker SAINT'
_computing_data_collection 'Bruker APEX2'
_computing_data_reduction 'Bruker SAINT'
_computing_molecular_graphics 'Bruker SHELXTL'
_computing_publication_material 'Bruker SHELXTL'
_computing_structure_refinement 'SHELXL-97 (Sheldrick, 2008)'
_computing_structure_solution 'SHELXS-97 (Sheldrick, 2008)'
_diffrn_ambient_temperature 296(2)
_diffrn_measured_fraction_theta_full 0.984
_diffrn_measured_fraction_theta_max 0.984
_diffrn_measurement_device_type 'Bruker APEX-II CCD'
_diffrn_measurement_method '\f and \w scans'
_diffrn_radiation_monochromator graphite
_diffrn_radiation_source 'fine-focus sealed tube'
_diffrn_radiation_type MoK\a
_diffrn_radiation_wavelength 0.71073
_diffrn_reflns_av_R_equivalents 0.0501
_diffrn_reflns_av_sigmaI/netI 0.0622
_diffrn_reflns_limit_h_max 15
_diffrn_reflns_limit_h_min -15
_diffrn_reflns_limit_k_max 26
_diffrn_reflns_limit_k_min -26
_diffrn_reflns_limit_l_max 16
_diffrn_reflns_limit_l_min -16
_diffrn_reflns_number 39374
_diffrn_reflns_theta_full 27.03
_diffrn_reflns_theta_max 27.03
_diffrn_reflns_theta_min 1.71
_exptl_absorpt_coefficient_mu 1.291
_exptl_absorpt_correction_T_max 0.7385
_exptl_absorpt_correction_T_min 0.6536
_exptl_absorpt_correction_type multi-scan
_exptl_absorpt_process_details 'SADABS (Sheldrick, 1996)'
_exptl_crystal_colour green
_exptl_crystal_density_diffrn 1.523
_exptl_crystal_density_method 'not measured'
_exptl_crystal_description squre
_exptl_crystal_F_000 1456
_exptl_crystal_size_max 0.36
_exptl_crystal_size_mid 0.30
_exptl_crystal_size_min 0.25
_refine_diff_density_max 0.679
_refine_diff_density_min -0.350
_refine_diff_density_rms 0.066
_refine_ls_abs_structure_details 'Flack H D (1983), Acta Cryst. A39, 876-881'
_refine_ls_abs_structure_Flack 0.002(13)
_refine_ls_extinction_method none
_refine_ls_goodness_of_fit_ref 0.872
_refine_ls_hydrogen_treatment constr
_refine_ls_matrix_type full
_refine_ls_number_parameters 793
_refine_ls_number_reflns 12075
_refine_ls_number_restraints 1
_refine_ls_restrained_S_all 0.872
_refine_ls_R_factor_all 0.0659
_refine_ls_R_factor_gt 0.0441
_refine_ls_shift/su_max 0.000
_refine_ls_shift/su_mean 0.000
_refine_ls_structure_factor_coef Fsqd
_refine_ls_weighting_details 'calc w=1/[\s^2^(Fo^2^)+(0.1000P)^2^+0.0000P] where P=(Fo^2^+2Fc^2^)/3'
_refine_ls_weighting_scheme calc
_refine_ls_wR_factor_gt 0.1163
_refine_ls_wR_factor_ref 0.1336
_reflns_number_gt 9412
_reflns_number_total 12075
_reflns_threshold_expression >2sigma(I)
_cod_data_source_file ic101209m_si_002_2.cif
_cod_data_source_block 2
_cod_depositor_comments
;
The following automatic conversions were performed:

'_symmetry_cell_setting' value 'Monoclinic' changed to 'monoclinic'
according to the built-in table from CIF Core dictionary named
'cif_core.dic' version 2.4.1 from 2010-06-29.

Automatic conversion script
Id: cif_fix_values 1646 2011-03-28 12:23:43Z adriana 
;
_cod_original_cell_volume 3052.2(14)
_cod_original_sg_symbol_H-M 'P 1 21 1 '
_cod_database_code 4316800

loop_
_symmetry_equiv_pos_as_xyz
'x, y, z'
'-x, y+1/2, -z'

loop_
_atom_site_label
_atom_site_type_symbol
_atom_site_fract_x
_atom_site_fract_y
_atom_site_fract_z
_atom_site_U_iso_or_equiv
_atom_site_adp_type
_atom_site_occupancy
_atom_site_symmetry_multiplicity
_atom_site_calc_flag
_atom_site_refinement_flags
_atom_site_disorder_assembly
_atom_site_disorder_group
C1 C 0.0350(5) 0.4159(3) 0.5003(5) 0.0469(13) Uani 1 1 d . . .
C2 C 0.0730(6) 0.4188(3) 0.4076(5) 0.0586(15) Uani 1 1 d . . .
H2 H 0.1517 0.4255 0.4193 0.070 Uiso 1 1 calc R . .
C3 C -0.0027(8) 0.4121(3) 0.2999(6) 0.077(2) Uani 1 1 d . . .
H3 H 0.0260 0.4130 0.2404 0.092 Uiso 1 1 calc R . .
C4 C -0.1182(9) 0.4041(4) 0.2789(8) 0.097(3) Uani 1 1 d . . .
H4 H -0.1693 0.4012 0.2054 0.117 Uiso 1 1 calc R . .
C5 C -0.1593(6) 0.4002(4) 0.3674(7) 0.084(2) Uani 1 1 d . . .
H5 H -0.2391 0.3949 0.3522 0.100 Uiso 1 1 calc R . .
C6 C -0.0862(5) 0.4039(3) 0.4795(6) 0.0629(17) Uani 1 1 d . . .
C7 C -0.1362(5) 0.3893(4) 0.5638(7) 0.076(2) Uani 1 1 d . . .
H7 H -0.2169 0.3846 0.5393 0.091 Uiso 1 1 calc R . .
C8 C -0.1495(7) 0.3631(6) 0.7405(8) 0.118(5) Uani 1 1 d . . .
H8A H -0.1876 0.4000 0.7585 0.141 Uiso 1 1 calc R . .
H8B H -0.2094 0.3328 0.7014 0.141 Uiso 1 1 calc R . .
C9 C -0.0728(9) 0.3351(5) 0.8422(10) 0.115(4) Uani 1 1 d . . .
H9A H -0.0400 0.2963 0.8242 0.138 Uiso 1 1 calc R . .
H9B H -0.1170 0.3243 0.8907 0.138 Uiso 1 1 calc R . .
C10 C -0.0160(7) 0.4293(3) 0.9576(7) 0.075(2) Uani 1 1 d . . .
H10A H -0.0592 0.4112 1.0023 0.090 Uiso 1 1 calc R . .
H10B H -0.0683 0.4569 0.9016 0.090 Uiso 1 1 calc R . .
C11 C 0.0803(11) 0.4659(5) 1.0288(8) 0.107(4) Uani 1 1 d . . .
H11A H 0.0503 0.5001 1.0629 0.129 Uiso 1 1 calc R . .
H11B H 0.1220 0.4849 0.9835 0.129 Uiso 1 1 calc R . .
C12 C 0.2052(8) 0.3795(10) 1.0687(11) 0.150(7) Uani 1 1 d . . .
H12A H 0.2570 0.3535 1.1279 0.180 Uiso 1 1 calc R . .
H12B H 0.2505 0.3976 1.0259 0.180 Uiso 1 1 calc R . .
C13 C 0.1107(10) 0.3390(4) 0.9937(9) 0.106(4) Uani 1 1 d . . .
H13A H 0.0701 0.3175 1.0376 0.127 Uiso 1 1 calc R . .
H13B H 0.1444 0.3069 0.9587 0.127 Uiso 1 1 calc R . .
C14 C 0.2136(4) 0.6233(3) 0.8644(4) 0.0400(11) Uani 1 1 d . . .
C15 C 0.2583(5) 0.5933(3) 0.9714(5) 0.0476(13) Uani 1 1 d . . .
H15 H 0.3099 0.5596 0.9803 0.057 Uiso 1 1 calc R . .
C16 C 0.2285(6) 0.6122(3) 1.0613(5) 0.0609(16) Uani 1 1 d . . .
H16 H 0.2590 0.5907 1.1291 0.073 Uiso 1 1 calc R . .
C17 C 0.1537(8) 0.6628(4) 1.0532(6) 0.076(2) Uani 1 1 d . . .
H17 H 0.1332 0.6753 1.1145 0.092 Uiso 1 1 calc R . .
C18 C 0.1114(7) 0.6934(3) 0.9545(7) 0.070(2) Uani 1 1 d . . .
H18 H 0.0613 0.7276 0.9492 0.084 Uiso 1 1 calc R . .
C19 C 0.1396(5) 0.6759(3) 0.8574(5) 0.0479(13) Uani 1 1 d . . .
C20 C 0.0873(5) 0.7136(3) 0.7573(5) 0.0530(15) Uani 1 1 d . . .
H20 H 0.0462 0.7495 0.7652 0.064 Uiso 1 1 calc R . .
C21 C 0.0298(7) 0.7439(3) 0.5671(6) 0.0699(19) Uani 1 1 d . . .
H21A H 0.0437 0.7879 0.5901 0.084 Uiso 1 1 calc R . .
H21B H -0.0534 0.7359 0.5451 0.084 Uiso 1 1 calc R . .
C22 C 0.0702(8) 0.7320(3) 0.4696(6) 0.075(2) Uani 1 1 d . . .
H22A H 0.0215 0.7555 0.4048 0.090 Uiso 1 1 calc R . .
H22B H 0.1498 0.7469 0.4874 0.090 Uiso 1 1 calc R . .
C23 C 0.1300(7) 0.6533(4) 0.3584(6) 0.077(2) Uani 1 1 d . . .
H23A H 0.1045 0.6847 0.2988 0.092 Uiso 1 1 calc R . .
H23B H 0.2132 0.6588 0.3963 0.092 Uiso 1 1 calc R . .
C24 C 0.1061(7) 0.5875(4) 0.3091(7) 0.078(2) Uani 1 1 d . . .
H24A H 0.1447 0.5826 0.2538 0.093 Uiso 1 1 calc R . .
H24B H 0.1399 0.5568 0.3683 0.093 Uiso 1 1 calc R . .
C25 C -0.0670(7) 0.5795(4) 0.3399(7) 0.080(2) Uani 1 1 d . . .
H25A H -0.0331 0.5492 0.3999 0.096 Uiso 1 1 calc R . .
H25B H -0.1491 0.5693 0.3056 0.096 Uiso 1 1 calc R . .
C26 C -0.0554(6) 0.6435(4) 0.3867(6) 0.0623(17) Uani 1 1 d . . .
H26A H -0.0927 0.6731 0.3267 0.075 Uiso 1 1 calc R . .
H26B H -0.0965 0.6455 0.4404 0.075 Uiso 1 1 calc R . .
C27 C 0.4863(5) 0.5277(2) 0.5173(5) 0.0413(12) Uani 1 1 d . . .
C28 C 0.4001(6) 0.5087(3) 0.4179(5) 0.0519(14) Uani 1 1 d . . .
H28 H 0.3276 0.4969 0.4213 0.062 Uiso 1 1 calc R . .
C29 C 0.4161(7) 0.5064(3) 0.3164(6) 0.0683(18) Uani 1 1 d . . .
H29 H 0.3554 0.4930 0.2533 0.082 Uiso 1 1 calc R . .
C30 C 0.5212(8) 0.5236(4) 0.3062(7) 0.077(2) Uani 1 1 d . . .
H30 H 0.5326 0.5221 0.2371 0.093 Uiso 1 1 calc R . .
C31 C 0.6080(7) 0.5430(3) 0.4002(6) 0.0663(18) Uani 1 1 d . . .
H31 H 0.6790 0.5549 0.3935 0.080 Uiso 1 1 calc R . .
C32 C 0.5961(5) 0.5460(3) 0.5065(5) 0.0472(13) Uani 1 1 d . . .
C33 C 0.6935(5) 0.5700(3) 0.5974(6) 0.0541(15) Uani 1 1 d . . .
H33 H 0.7613 0.5781 0.5811 0.065 Uiso 1 1 calc R . .
C34 C 0.8053(5) 0.6084(4) 0.7781(6) 0.0664(18) Uani 1 1 d . . .
H34A H 0.8582 0.5744 0.8150 0.080 Uiso 1 1 calc R . .
H34B H 0.8446 0.6352 0.7395 0.080 Uiso 1 1 calc R . .
C35 C 0.7740(7) 0.6459(4) 0.8618(8) 0.079(2) Uani 1 1 d . . .
H35A H 0.7273 0.6820 0.8250 0.095 Uiso 1 1 calc R . .
H35B H 0.8447 0.6620 0.9173 0.095 Uiso 1 1 calc R . .
C36 C 0.7754(6) 0.5632(4) 0.9990(6) 0.075(2) Uani 1 1 d . . .
H36A H 0.8447 0.5843 1.0481 0.090 Uiso 1 1 calc R . .
H36B H 0.8003 0.5297 0.9596 0.090 Uiso 1 1 calc R . .
C37 C 0.7114(9) 0.5356(5) 1.0662(7) 0.105(3) Uani 1 1 d . . .
H37A H 0.6437 0.5133 1.0172 0.126 Uiso 1 1 calc R . .
H37B H 0.7608 0.5048 1.1176 0.126 Uiso 1 1 calc R . .
C38 C 0.6075(8) 0.6267(6) 1.0572(8) 0.100(3) Uani 1 1 d . . .
H38A H 0.5870 0.6598 1.1007 0.120 Uiso 1 1 calc R . .
H38B H 0.5356 0.6068 1.0110 0.120 Uiso 1 1 calc R . .
C39 C 0.6638(8) 0.6569(4) 0.9822(7) 0.084(2) Uani 1 1 d . . .
H39A H 0.7288 0.6829 1.0265 0.101 Uiso 1 1 calc R . .
H39B H 0.6080 0.6843 0.9288 0.101 Uiso 1 1 calc R . .
C40 C 0.4875(4) 0.3547(3) 0.9433(5) 0.0452(13) Uani 1 1 d . . .
C41 C 0.4863(5) 0.3935(3) 1.0334(6) 0.0578(15) Uani 1 1 d . . .
H41 H 0.4525 0.4335 1.0184 0.069 Uiso 1 1 calc R . .
C42 C 0.5335(6) 0.3738(4) 1.1426(6) 0.0662(17) Uani 1 1 d . . .
H42 H 0.5281 0.4000 1.1998 0.079 Uiso 1 1 calc R . .
C43 C 0.5897(7) 0.3151(4) 1.1701(7) 0.0736(19) Uani 1 1 d . . .
H43 H 0.6216 0.3019 1.2444 0.088 Uiso 1 1 calc R . .
C44 C 0.5962(6) 0.2783(3) 1.0853(6) 0.0665(18) Uani 1 1 d . . .
H44 H 0.6340 0.2394 1.1028 0.080 Uiso 1 1 calc R . .
C45 C 0.5485(5) 0.2958(3) 0.9710(5) 0.0524(14) Uani 1 1 d . . .
C46 C 0.5656(6) 0.2524(3) 0.8913(7) 0.0657(18) Uani 1 1 d . . .
H46 H 0.6103 0.2166 0.9202 0.079 Uiso 1 1 calc R . .
C47 C 0.5506(9) 0.2064(4) 0.7148(7) 0.086(3) Uani 1 1 d . . .
H47A H 0.4899 0.1744 0.6989 0.104 Uiso 1 1 calc R . .
H47B H 0.6244 0.1864 0.7559 0.104 Uiso 1 1 calc R . .
C48 C 0.5560(10) 0.2329(6) 0.6080(10) 0.128(5) Uani 1 1 d . . .
H48A H 0.6256 0.2587 0.6238 0.153 Uiso 1 1 calc R . .
H48B H 0.5622 0.1982 0.5598 0.153 Uiso 1 1 calc R . .
C49 C 0.3570(7) 0.2322(5) 0.4830(8) 0.086(3) Uani 1 1 d . . .
H49A H 0.3848 0.2006 0.4420 0.103 Uiso 1 1 calc R . .
H49B H 0.3251 0.2099 0.5332 0.103 Uiso 1 1 calc R . .
C50 C 0.2692(11) 0.2678(7) 0.4073(11) 0.136(5) Uani 1 1 d . . .
H50A H 0.2039 0.2398 0.3715 0.163 Uiso 1 1 calc R . .
H50B H 0.2425 0.2992 0.4493 0.163 Uiso 1 1 calc R . .
C51 C 0.3919(14) 0.3395(5) 0.3723(12) 0.130(5) Uani 1 1 d . . .
H51A H 0.3653 0.3749 0.4064 0.156 Uiso 1 1 calc R . .
H51B H 0.4179 0.3562 0.3133 0.156 Uiso 1 1 calc R . .
C52 C 0.4963(10) 0.3077(6) 0.4620(10) 0.127(5) Uani 1 1 d . . .
H52A H 0.5527 0.3398 0.5003 0.152 Uiso 1 1 calc R . .
H52B H 0.5341 0.2784 0.4259 0.152 Uiso 1 1 calc R . .
N1 N -0.0835(4) 0.3820(3) 0.6679(5) 0.0632(15) Uani 1 1 d . . .
N2 N 0.0242(4) 0.3794(3) 0.9028(5) 0.0575(13) Uani 1 1 d . . .
N3 N 0.0228(4) 0.5001(2) 0.7595(4) 0.0476(11) Uani 1 1 d . . .
N4 N 0.0162(3) 0.5360(2) 0.6868(4) 0.0385(9) Uani 1 1 d . . .
N5 N 0.0063(4) 0.5727(2) 0.6145(4) 0.0465(11) Uani 1 1 d . . .
N6 N 0.0913(4) 0.7031(2) 0.6597(4) 0.0487(11) Uani 1 1 d . . .
N7 N 0.0648(4) 0.6632(2) 0.4420(4) 0.0472(11) Uani 1 1 d . . .
N8 N 0.3100(4) 0.6709(2) 0.6068(4) 0.0541(12) Uani 1 1 d . . .
N9 N 0.4034(4) 0.6609(2) 0.6693(4) 0.0417(10) Uani 1 1 d . . .
N10 N 0.4977(4) 0.6528(2) 0.7309(5) 0.0551(13) Uani 1 1 d . . .
N11 N 0.6981(4) 0.5814(2) 0.6963(5) 0.0499(12) Uani 1 1 d . . .
N12 N 0.7068(4) 0.6075(3) 0.9201(5) 0.0602(14) Uani 1 1 d . . .
N13 N 0.6433(4) 0.4708(2) 0.8120(5) 0.0584(14) Uani 1 1 d . . .
N14 N 0.6095(4) 0.4262(2) 0.7552(5) 0.0556(13) Uani 1 1 d . . .
N15 N 0.5792(4) 0.3822(3) 0.6963(6) 0.0695(17) Uani 1 1 d . . .
N16 N 0.5258(5) 0.2575(2) 0.7838(5) 0.0622(14) Uani 1 1 d . . .
N17 N 0.4550(4) 0.2710(2) 0.5491(5) 0.0527(12) Uani 1 1 d . . .
N18 N 0.2747(4) 0.2822(2) 0.6712(5) 0.0561(13) Uani 1 1 d . . .
N19 N 0.2124(4) 0.2988(2) 0.7188(4) 0.0457(11) Uani 1 1 d . . .
N20 N 0.1471(4) 0.3145(2) 0.7652(5) 0.0574(13) Uani 1 1 d . . .
Ni1 Ni 0.07932(5) 0.40637(3) 0.75114(6) 0.03708(16) Uani 1 1 d . . .
Ni2 Ni 0.15830(5) 0.62507(3) 0.61617(5) 0.03414(14) Uani 1 1 d . . .
Ni3 Ni 0.57443(5) 0.56261(3) 0.76376(5) 0.03706(15) Uani 1 1 d . . .
Ni4 Ni 0.43394(5) 0.32880(3) 0.69486(6) 0.04123(17) Uani 1 1 d . . .
O1 O 0.1109(3) 0.42316(17) 0.6028(3) 0.0427(8) Uani 1 1 d . . .
O2 O 0.2451(3) 0.44054(17) 0.8319(3) 0.0432(8) Uani 1 1 d . . .
O3 O 0.2418(3) 0.60099(18) 0.7808(3) 0.0443(9) Uani 1 1 d . . .
O4 O 0.2252(3) 0.54163(16) 0.5760(3) 0.0401(8) Uani 1 1 d . . .
O5 O 0.4651(3) 0.52775(18) 0.6130(3) 0.0418(8) Uani 1 1 d . . .
O6 O 0.4452(3) 0.5365(2) 0.8312(3) 0.0507(9) Uani 1 1 d . . .
O7 O 0.4321(3) 0.37350(19) 0.8384(3) 0.0489(9) Uani 1 1 d . . .
O8 O 0.3382(3) 0.40470(18) 0.6072(3) 0.0482(9) Uani 1 1 d . . .
O9 O 0.1602(7) 0.4282(6) 1.1160(5) 0.141(4) Uani 1 1 d . . .
O10 O -0.0111(5) 0.5739(3) 0.2589(4) 0.0853(16) Uani 1 1 d . . .
O11 O 0.6736(6) 0.5824(4) 1.1295(5) 0.105(2) Uani 1 1 d . . .
O12 O 0.2984(11) 0.2987(6) 0.3247(7) 0.156(4) Uani 1 1 d . . .

loop_
_atom_site_aniso_label
_atom_site_aniso_U_11
_atom_site_aniso_U_22
_atom_site_aniso_U_33
_atom_site_aniso_U_23
_atom_site_aniso_U_13
_atom_site_aniso_U_12
C1 0.043(3) 0.038(3) 0.049(3) -0.013(2) 0.001(2) 0.002(2)
C2 0.071(4) 0.044(3) 0.052(4) 0.005(3) 0.009(3) 0.000(3)
C3 0.112(6) 0.054(4) 0.046(4) 0.004(3) 0.004(4) -0.004(4)
C4 0.103(7) 0.070(5) 0.070(5) 0.000(4) -0.035(5) -0.008(5)
C5 0.056(4) 0.083(6) 0.076(5) -0.018(4) -0.025(4) -0.001(4)
C6 0.045(3) 0.057(4) 0.070(4) -0.021(3) -0.003(3) 0.003(3)
C7 0.019(2) 0.089(5) 0.108(6) -0.047(4) 0.007(3) -0.004(3)
C8 0.045(4) 0.215(12) 0.105(7) -0.080(8) 0.042(5) -0.059(6)
C9 0.123(8) 0.111(8) 0.149(9) -0.059(7) 0.096(8) -0.077(7)
C10 0.106(6) 0.054(4) 0.084(5) -0.001(4) 0.057(5) 0.006(4)
C11 0.170(10) 0.090(7) 0.080(6) -0.007(5) 0.066(7) -0.050(7)
C12 0.057(5) 0.28(2) 0.110(9) 0.095(11) 0.030(6) 0.027(8)
C13 0.163(10) 0.072(5) 0.125(8) 0.059(6) 0.103(8) 0.050(6)
C14 0.038(2) 0.041(3) 0.041(3) -0.009(2) 0.012(2) -0.011(2)
C15 0.053(3) 0.048(3) 0.044(3) -0.004(2) 0.019(3) -0.007(3)
C16 0.090(5) 0.056(4) 0.038(3) -0.007(3) 0.022(3) -0.014(3)
C17 0.115(6) 0.075(5) 0.056(4) -0.016(4) 0.051(4) -0.017(5)
C18 0.084(5) 0.053(4) 0.087(5) -0.024(4) 0.047(4) -0.002(3)
C19 0.053(3) 0.044(3) 0.051(3) -0.012(2) 0.022(3) -0.008(2)
C20 0.049(3) 0.041(3) 0.069(4) -0.012(3) 0.020(3) 0.009(2)
C21 0.093(5) 0.039(3) 0.077(5) 0.009(3) 0.027(4) 0.028(3)
C22 0.095(5) 0.045(4) 0.074(5) 0.022(3) 0.012(4) 0.015(4)
C23 0.081(5) 0.091(6) 0.053(4) 0.030(4) 0.017(4) -0.002(4)
C24 0.078(5) 0.078(5) 0.081(5) -0.010(4) 0.033(4) 0.012(4)
C25 0.078(5) 0.095(6) 0.061(4) -0.001(4) 0.014(4) 0.007(4)
C26 0.050(3) 0.077(5) 0.052(4) 0.018(3) 0.007(3) 0.008(3)
C27 0.044(3) 0.032(3) 0.053(3) 0.003(2) 0.023(3) 0.007(2)
C28 0.063(4) 0.040(3) 0.052(4) -0.003(2) 0.019(3) 0.002(3)
C29 0.092(5) 0.057(4) 0.060(4) -0.014(3) 0.031(4) -0.005(4)
C30 0.123(7) 0.061(4) 0.070(5) -0.007(4) 0.062(5) -0.005(4)
C31 0.082(5) 0.063(4) 0.071(4) -0.008(3) 0.049(4) -0.011(3)
C32 0.050(3) 0.039(3) 0.062(4) -0.005(2) 0.031(3) -0.001(2)
C33 0.050(3) 0.051(3) 0.081(4) 0.010(3) 0.048(3) 0.006(3)
C34 0.037(3) 0.079(5) 0.085(5) -0.007(4) 0.024(3) -0.014(3)
C35 0.059(4) 0.056(4) 0.114(6) -0.007(4) 0.017(4) -0.014(3)
C36 0.050(4) 0.078(5) 0.073(5) -0.007(4) -0.009(3) 0.017(4)
C37 0.113(7) 0.095(7) 0.067(5) 0.006(5) -0.022(5) -0.024(6)
C38 0.082(6) 0.132(8) 0.087(6) -0.027(6) 0.031(5) 0.028(6)
C39 0.089(6) 0.057(4) 0.082(5) -0.013(4) -0.004(5) -0.001(4)
C40 0.032(3) 0.042(3) 0.059(4) -0.002(3) 0.010(3) -0.003(2)
C41 0.045(3) 0.051(4) 0.071(4) -0.003(3) 0.012(3) 0.008(3)
C42 0.073(4) 0.068(4) 0.051(4) -0.011(3) 0.013(3) -0.007(3)
C43 0.078(5) 0.071(5) 0.065(4) 0.006(4) 0.014(4) -0.001(4)
C44 0.055(4) 0.054(4) 0.084(5) 0.009(3) 0.014(4) 0.005(3)
C45 0.039(3) 0.050(3) 0.061(4) -0.006(3) 0.007(3) 0.001(2)
C46 0.061(4) 0.043(3) 0.083(5) -0.001(3) 0.011(4) 0.020(3)
C47 0.120(7) 0.054(4) 0.078(5) -0.004(4) 0.024(5) 0.044(4)
C48 0.116(8) 0.123(9) 0.126(9) -0.043(7) 0.016(7) 0.062(7)
C49 0.076(5) 0.103(6) 0.091(6) -0.039(5) 0.043(5) -0.025(5)
C50 0.127(9) 0.173(13) 0.111(9) -0.045(9) 0.046(8) 0.046(9)
C51 0.187(13) 0.058(6) 0.128(10) 0.004(6) 0.032(9) -0.005(7)
C52 0.130(8) 0.149(10) 0.143(10) -0.084(8) 0.101(8) -0.038(8)
N1 0.028(2) 0.086(4) 0.075(4) -0.033(3) 0.018(3) -0.013(2)
N2 0.049(3) 0.057(3) 0.079(4) 0.006(3) 0.038(3) -0.007(2)
N3 0.060(3) 0.038(2) 0.051(3) 0.007(2) 0.027(2) 0.009(2)
N4 0.033(2) 0.040(2) 0.044(2) -0.002(2) 0.0158(19) 0.0035(17)
N5 0.041(2) 0.050(3) 0.051(3) 0.011(2) 0.018(2) 0.004(2)
N6 0.056(3) 0.034(2) 0.056(3) 0.001(2) 0.019(2) 0.012(2)
N7 0.053(3) 0.043(3) 0.043(3) 0.014(2) 0.013(2) 0.009(2)
N8 0.043(3) 0.055(3) 0.062(3) 0.020(2) 0.014(2) -0.003(2)
N9 0.040(3) 0.032(2) 0.056(3) 0.0042(19) 0.020(2) -0.0053(18)
N10 0.042(3) 0.037(3) 0.084(4) -0.002(2) 0.018(3) 0.003(2)
N11 0.032(2) 0.046(3) 0.074(3) 0.003(2) 0.021(2) 0.0019(18)
N12 0.043(3) 0.069(4) 0.067(3) -0.013(3) 0.017(2) -0.012(2)
N13 0.044(3) 0.031(3) 0.087(4) -0.005(2) 0.005(3) 0.000(2)
N14 0.029(2) 0.038(3) 0.096(4) -0.005(3) 0.016(2) 0.0002(19)
N15 0.048(3) 0.051(3) 0.117(5) -0.028(3) 0.038(3) -0.008(2)
N16 0.064(3) 0.039(3) 0.077(4) -0.008(3) 0.017(3) 0.018(2)
N17 0.049(3) 0.034(2) 0.079(4) -0.013(2) 0.026(2) 0.0020(19)
N18 0.046(3) 0.041(3) 0.095(4) -0.020(3) 0.041(3) -0.009(2)
N19 0.040(2) 0.028(2) 0.069(3) -0.006(2) 0.018(2) -0.0082(18)
N20 0.050(3) 0.044(3) 0.091(4) -0.007(3) 0.040(3) -0.002(2)
Ni1 0.0272(3) 0.0341(3) 0.0513(4) -0.0076(3) 0.0150(3) -0.0037(2)
Ni2 0.0333(3) 0.0321(3) 0.0370(3) 0.0033(3) 0.0117(3) 0.0059(2)
Ni3 0.0284(3) 0.0341(3) 0.0492(4) -0.0004(3) 0.0137(3) -0.0014(2)
Ni4 0.0322(3) 0.0312(3) 0.0607(4) -0.0056(3) 0.0161(3) 0.0032(3)
O1 0.0320(17) 0.049(2) 0.046(2) -0.0091(16) 0.0114(16) -0.0008(15)
O2 0.0335(18) 0.047(2) 0.047(2) -0.0026(17) 0.0104(16) -0.0058(15)
O3 0.0383(19) 0.059(2) 0.0381(19) 0.0023(16) 0.0162(16) 0.0098(16)
O4 0.0413(18) 0.0382(19) 0.0419(19) -0.0004(15) 0.0155(16) 0.0076(14)
O5 0.0389(18) 0.047(2) 0.043(2) -0.0030(16) 0.0178(16) -0.0020(15)
O6 0.0375(19) 0.070(3) 0.049(2) 0.0038(19) 0.0189(17) -0.0092(17)
O7 0.042(2) 0.049(2) 0.050(2) -0.0052(17) 0.0078(18) 0.0131(16)
O8 0.0438(19) 0.042(2) 0.060(2) 0.0062(18) 0.0190(17) 0.0117(17)
O9 0.100(5) 0.256(12) 0.059(4) -0.003(5) 0.016(4) -0.059(6)
O10 0.094(4) 0.092(4) 0.065(3) 0.000(3) 0.020(3) 0.019(3)
O11 0.085(4) 0.162(7) 0.068(4) 0.008(4) 0.027(3) -0.005(4)
O12 0.218(11) 0.162(9) 0.104(6) 0.046(6) 0.076(7) 0.088(8)

loop_
_atom_type_symbol
_atom_type_description
_atom_type_scat_dispersion_real
_atom_type_scat_dispersion_imag
_atom_type_scat_source
C C 0.0033 0.0016 'International Tables Vol C Tables 4.2.6.8 and 6.1.1.4'
H H 0.0000 0.0000 'International Tables Vol C Tables 4.2.6.8 and 6.1.1.4'
N N 0.0061 0.0033 'International Tables Vol C Tables 4.2.6.8 and 6.1.1.4'
O O 0.0106 0.0060 'International Tables Vol C Tables 4.2.6.8 and 6.1.1.4'
Ni Ni 0.3393 1.1124 'International Tables Vol C Tables 4.2.6.8 and 6.1.1.4'

loop_
_geom_angle_atom_site_label_1
_geom_angle_atom_site_label_2
_geom_angle_atom_site_label_3
_geom_angle
_geom_angle_site_symmetry_1
_geom_angle_site_symmetry_3
_geom_angle_publ_flag
O1 C1 C2 119.9(5) . . ?
O1 C1 C6 122.5(5) . . ?
C2 C1 C6 117.7(5) . . ?
C3 C2 C1 121.8(7) . . ?
C4 C3 C2 121.1(8) . . ?
C3 C4 C5 119.1(7) . . ?
C4 C5 C6 122.7(7) . . ?
C5 C6 C7 117.3(6) . . ?
C5 C6 C1 117.4(7) . . ?
C7 C6 C1 124.9(6) . . ?
N1 C7 C6 127.5(5) . . ?
C9 C8 N1 110.1(6) . . ?
C8 C9 N2 111.5(8) . . ?
N2 C10 C11 111.0(7) . . ?
C10 C11 O9 112.4(8) . . ?
O9 C12 C13 111.4(7) . . ?
C12 C13 N2 110.4(8) . . ?
O3 C14 C19 124.6(5) . . ?
O3 C14 C15 119.4(5) . . ?
C19 C14 C15 116.0(5) . . ?
C16 C15 C14 122.7(6) . . ?
C15 C16 C17 121.0(6) . . ?
C18 C17 C16 118.4(6) . . ?
C17 C18 C19 123.1(7) . . ?
C14 C19 C18 118.7(6) . . ?
C14 C19 C20 124.7(5) . . ?
C18 C19 C20 116.6(6) . . ?
N6 C20 C19 127.2(5) . . ?
N6 C21 C22 110.2(5) . . ?
N7 C22 C21 110.9(6) . . ?
C24 C23 N7 109.6(6) . . ?
O10 C24 C23 114.0(6) . . ?
O10 C25 C26 111.5(7) . . ?
N7 C26 C25 113.8(6) . . ?
O5 C27 C28 120.4(5) . . ?
O5 C27 C32 124.0(5) . . ?
C28 C27 C32 115.6(5) . . ?
C29 C28 C27 123.8(6) . . ?
C28 C29 C30 120.7(7) . . ?
C31 C30 C29 118.0(6) . . ?
C30 C31 C32 123.5(6) . . ?
C31 C32 C33 117.4(5) . . ?
C31 C32 C27 118.4(6) . . ?
C33 C32 C27 124.1(5) . . ?
N11 C33 C32 127.8(5) . . ?
C35 C34 N11 109.2(5) . . ?
C34 C35 N12 112.3(6) . . ?
N12 C36 C37 111.8(6) . . ?
O11 C37 C36 112.6(8) . . ?
O11 C38 C39 115.3(7) . . ?
C38 C39 N12 110.7(7) . . ?
O7 C40 C41 119.7(5) . . ?
O7 C40 C45 123.4(5) . . ?
C41 C40 C45 116.9(5) . . ?
C42 C41 C40 121.7(6) . . ?
C41 C42 C43 121.5(7) . . ?
C44 C43 C42 117.7(7) . . ?
C43 C44 C45 123.4(7) . . ?
C44 C45 C40 118.6(6) . . ?
C44 C45 C46 116.6(6) . . ?
C40 C45 C46 124.8(6) . . ?
N16 C46 C45 127.0(6) . . ?
N16 C47 C48 110.1(7) . . ?
N17 C48 C47 112.8(9) . . ?
C50 C49 N17 112.6(10) . . ?
O12 C50 C49 116.3(10) . . ?
O12 C51 C52 113.7(9) . . ?
C51 C52 N17 110.7(8) . . ?
C7 N1 C8 119.5(6) . . ?
C7 N1 Ni1 126.2(5) . . ?
C8 N1 Ni1 113.6(5) . . ?
C10 N2 C9 111.5(6) . . ?
C10 N2 C13 107.8(6) . . ?
C9 N2 C13 105.3(8) . . ?
C10 N2 Ni1 117.6(4) . . ?
C9 N2 Ni1 97.3(5) . . ?
C13 N2 Ni1 116.3(4) . . ?
N4 N3 Ni1 120.2(4) . . ?
N3 N4 N5 177.8(5) . . ?
N4 N5 Ni2 118.0(4) . . ?
C20 N6 C21 120.4(5) . . ?
C20 N6 Ni2 124.4(4) . . ?
C21 N6 Ni2 114.6(4) . . ?
C26 N7 C22 110.5(5) . . ?
C26 N7 C23 107.4(5) . . ?
C22 N7 C23 107.5(5) . . ?
C26 N7 Ni2 117.6(4) . . ?
C22 N7 Ni2 98.6(4) . . ?
C23 N7 Ni2 114.6(4) . . ?
N9 N8 Ni2 123.3(4) . . ?
N10 N9 N8 177.8(5) . . ?
N9 N10 Ni3 122.6(4) . . ?
C33 N11 C34 120.2(5) . . ?
C33 N11 Ni3 126.8(4) . . ?
C34 N11 Ni3 113.0(4) . . ?
C36 N12 C39 108.4(6) . . ?
C36 N12 C35 114.2(6) . . ?
C39 N12 C35 103.0(6) . . ?
C36 N12 Ni3 114.4(5) . . ?
C39 N12 Ni3 118.1(4) . . ?
C35 N12 Ni3 97.9(4) . . ?
N14 N13 Ni3 122.3(4) . . ?
N15 N14 N13 177.2(7) . . ?
N14 N15 Ni4 121.2(5) . . ?
C46 N16 C47 119.0(6) . . ?
C46 N16 Ni4 127.1(4) . . ?
C47 N16 Ni4 113.9(5) . . ?
C48 N17 C49 111.9(7) . . ?
C48 N17 C52 102.7(8) . . ?
C49 N17 C52 105.5(6) . . ?
C48 N17 Ni4 100.7(5) . . ?
C49 N17 Ni4 118.0(4) . . ?
C52 N17 Ni4 117.0(4) . . ?
N19 N18 Ni4 120.9(4) . . ?
N18 N19 N20 178.2(6) . . ?
N19 N20 Ni1 122.0(4) . . ?
N1 Ni1 O2 174.4(2) . . ?
N1 Ni1 O1 91.1(2) . . ?
O2 Ni1 O1 86.60(14) . . ?
N1 Ni1 N20 95.8(2) . . ?
O2 Ni1 N20 89.36(17) . . ?
O1 Ni1 N20 92.71(18) . . ?
N1 Ni1 N3 89.1(2) . . ?
O2 Ni1 N3 85.95(18) . . ?
O1 Ni1 N3 92.77(16) . . ?
N20 Ni1 N3 172.6(2) . . ?
N1 Ni1 N2 81.9(2) . . ?
O2 Ni1 N2 100.60(17) . . ?
O1 Ni1 N2 172.49(17) . . ?
N20 Ni1 N2 85.27(19) . . ?
N3 Ni1 N2 89.91(18) . . ?
N6 Ni2 O3 91.86(18) . . ?
N6 Ni2 O4 177.36(17) . . ?
O3 Ni2 O4 86.43(14) . . ?
N6 Ni2 N8 94.8(2) . . ?
O3 Ni2 N8 91.47(17) . . ?
O4 Ni2 N8 87.23(18) . . ?
N6 Ni2 N5 89.78(19) . . ?
O3 Ni2 N5 90.80(16) . . ?
O4 Ni2 N5 88.24(16) . . ?
N8 Ni2 N5 174.8(2) . . ?
N6 Ni2 N7 81.82(18) . . ?
O3 Ni2 N7 173.31(17) . . ?
O4 Ni2 N7 99.97(16) . . ?
N8 Ni2 N7 86.93(18) . . ?
N5 Ni2 N7 91.34(17) . . ?
N11 Ni3 O5 91.15(18) . . ?
N11 Ni3 N10 94.81(19) . . ?
O5 Ni3 N10 91.91(19) . . ?
N11 Ni3 O6 176.14(18) . . ?
O5 Ni3 O6 86.78(14) . . ?
N10 Ni3 O6 88.51(18) . . ?
N11 Ni3 N13 91.3(2) . . ?
O5 Ni3 N13 90.63(18) . . ?
N10 Ni3 N13 173.3(2) . . ?
O6 Ni3 N13 85.48(19) . . ?
N11 Ni3 N12 82.9(2) . . ?
O5 Ni3 N12 173.55(17) . . ?
N10 Ni3 N12 86.2(2) . . ?
O6 Ni3 N12 99.33(17) . . ?
N13 Ni3 N12 91.9(2) . . ?
N16 Ni4 O7 91.0(2) . . ?
N16 Ni4 O8 178.0(2) . . ?
O7 Ni4 O8 87.02(15) . . ?
N16 Ni4 N15 95.1(2) . . ?
O7 Ni4 N15 90.3(2) . . ?
O8 Ni4 N15 84.9(2) . . ?
N16 Ni4 N18 92.5(2) . . ?
O7 Ni4 N18 93.29(18) . . ?
O8 Ni4 N18 87.64(18) . . ?
N15 Ni4 N18 171.5(3) . . ?
N16 Ni4 N17 81.9(2) . . ?
O7 Ni4 N17 172.64(17) . . ?
O8 Ni4 N17 100.04(17) . . ?
N15 Ni4 N17 88.3(2) . . ?
N18 Ni4 N17 89.08(18) . . ?
C1 O1 Ni1 126.0(3) . . ?
C14 O3 Ni2 124.0(3) . . ?
C27 O5 Ni3 125.8(3) . . ?
C40 O7 Ni4 126.4(3) . . ?
C12 O9 C11 109.9(8) . . ?
C24 O10 C25 108.8(6) . . ?
C38 O11 C37 108.8(6) . . ?
C50 O12 C51 110.2(11) . . ?

loop_
_geom_bond_atom_site_label_1
_geom_bond_atom_site_label_2
_geom_bond_distance
_geom_bond_site_symmetry_2
_geom_bond_publ_flag
C1 O1 1.324(6) . ?
C1 C2 1.399(9) . ?
C1 C6 1.430(8) . ?
C2 C3 1.371(10) . ?
C3 C4 1.350(13) . ?
C4 C5 1.373(13) . ?
C5 C6 1.400(10) . ?
C6 C7 1.426(11) . ?
C7 N1 1.266(9) . ?
C8 C9 1.437(15) . ?
C8 N1 1.463(10) . ?
C9 N2 1.497(10) . ?
C10 N2 1.433(8) . ?
C10 C11 1.438(12) . ?
C11 O9 1.440(14) . ?
C12 O9 1.390(19) . ?
C12 C13 1.489(18) . ?
C13 N2 1.530(11) . ?
C14 O3 1.303(6) . ?
C14 C19 1.413(8) . ?
C14 C15 1.424(8) . ?
C15 C16 1.363(8) . ?
C16 C17 1.383(11) . ?
C17 C18 1.344(11) . ?
C18 C19 1.430(9) . ?
C19 C20 1.449(9) . ?
C20 N6 1.270(7) . ?
C21 N6 1.443(8) . ?
C21 C22 1.494(11) . ?
C22 N7 1.487(9) . ?
C23 C24 1.509(11) . ?
C23 N7 1.535(9) . ?
C24 O10 1.381(10) . ?
C25 O10 1.413(9) . ?
C25 C26 1.460(11) . ?
C26 N7 1.453(8) . ?
C27 O5 1.320(6) . ?
C27 C28 1.398(8) . ?
C27 C32 1.440(7) . ?
C28 C29 1.363(9) . ?
C29 C30 1.376(11) . ?
C30 C31 1.360(11) . ?
C31 C32 1.401(9) . ?
C32 C33 1.438(9) . ?
C33 N11 1.256(8) . ?
C34 C35 1.469(11) . ?
C34 N11 1.480(8) . ?
C35 N12 1.508(9) . ?
C36 N12 1.415(9) . ?
C36 C37 1.453(12) . ?
C37 O11 1.440(12) . ?
C38 O11 1.365(12) . ?
C38 C39 1.486(13) . ?
C39 N12 1.501(10) . ?
C40 O7 1.331(7) . ?
C40 C41 1.406(8) . ?
C40 C45 1.427(8) . ?
C41 C42 1.370(10) . ?
C42 C43 1.399(11) . ?
C43 C44 1.346(10) . ?
C44 C45 1.414(10) . ?
C45 C46 1.428(9) . ?
C46 N16 1.285(9) . ?
C47 N16 1.479(8) . ?
C47 C48 1.483(15) . ?
C48 N17 1.446(11) . ?
C49 C50 1.390(15) . ?
C49 N17 1.456(9) . ?
C50 O12 1.376(16) . ?
C51 O12 1.391(15) . ?
C51 C52 1.543(17) . ?
C52 N17 1.559(12) . ?
N1 Ni1 1.973(5) . ?
N2 Ni1 2.306(5) . ?
N3 N4 1.171(6) . ?
N3 Ni1 2.105(5) . ?
N4 N5 1.173(6) . ?
N5 Ni2 2.147(5) . ?
N6 Ni2 1.992(4) . ?
N7 Ni2 2.260(4) . ?
N8 N9 1.164(6) . ?
N8 Ni2 2.120(5) . ?
N9 N10 1.163(7) . ?
N10 Ni3 2.095(5) . ?
N11 Ni3 2.002(4) . ?
N12 Ni3 2.293(5) . ?
N13 N14 1.171(7) . ?
N13 Ni3 2.114(5) . ?
N14 N15 1.169(7) . ?
N15 Ni4 2.090(5) . ?
N16 Ni4 1.981(5) . ?
N17 Ni4 2.294(5) . ?
N18 N19 1.169(6) . ?
N18 Ni4 2.101(4) . ?
N19 N20 1.182(6) . ?
N20 Ni1 2.088(5) . ?
Ni1 O2 2.060(3) . ?
Ni1 O1 2.068(4) . ?
Ni2 O3 2.050(4) . ?
Ni2 O4 2.071(3) . ?
Ni3 O5 2.059(4) . ?
Ni3 O6 2.098(3) . ?
Ni4 O7 2.051(4) . ?
Ni4 O8 2.067(4) . ?
